data_7155708
loop_
_publ_author_name
'Chowdhury, Hrishikesh'
'Goswami, Avijit'

_publ_section_title
;
 Synthesis of 3-(2-Thiopyridiyl)indoles via Ruthenium Catalyzed [2+2+2]
 Cycloaddition of Diynes and 3-Thiocyanatoindoles
;
_journal_name_full 'Org. Biomol. Chem.'
_journal_paper_doi 10.1039/C7OB01101F
_journal_year 2017
_chemical_formula_moiety 'C31 H30 N2 O2 S'
_chemical_formula_sum 'C31 H30 N2 O2 S'
_chemical_formula_weight 494.63
_chemical_name_common 'Indole-C3-thio pyridine derivative2'
_chemical_name_systematic 'Indole-C3-thio pyridine derivative2'
_space_group_crystal_system monoclinic
_space_group_IT_number 14
_space_group_name_Hall '-P 2ybc'
_space_group_name_H-M_alt 'P 1 21/c 1'
_symmetry_space_group_name_Hall '-P 2ybc'
_symmetry_space_group_name_H-M 'P 1 21/c 1'
_atom_sites_solution_hydrogens geom
_audit_block_doi 10.5517/ccdc.csd.cc1mwyq5
_audit_creation_method SHELXL-2014
_audit_update_record
;
2016-11-10 deposited with the CCDC.
2017-06-16 downloaded from the CCDC.
;
_cell_angle_alpha 90
_cell_angle_beta 94.984(2)
_cell_angle_gamma 90
_cell_formula_units_Z 4
_cell_length_a 17.5208(9)
_cell_length_b 12.0966(7)
_cell_length_c 12.4375(6)
_cell_measurement_reflns_used 6565
_cell_measurement_temperature 298(2)
_cell_measurement_theta_max 28.4
_cell_measurement_theta_min 2.3
_cell_volume 2626.1(2)
_computing_cell_refinement 'APEX2 (Bruker, 2014); SAINT (Bruker, 2014)'
_computing_data_collection 'APEX2 (Bruker, 2014)'
_computing_data_reduction 'SAINT (Bruker, 2014);XPREP(Sheldrick,2014)'
_computing_molecular_graphics 'Ortep, Pluton'
_computing_structure_refinement 'SHELXL-2014 (Sheldrick, 2014)'
_computing_structure_solution 'SHELXS-2014 (Sheldrick, 2014)'
_diffrn_ambient_temperature 298(2)
_diffrn_detector_area_resol_mean 10.233
_diffrn_measured_fraction_theta_full 1.000
_diffrn_measured_fraction_theta_max 0.999
_diffrn_measurement_device_type 'Bruker D8 Venture PHOTON 100 CMOS'
_diffrn_measurement_method 'phi and omega scan'
_diffrn_radiation_type MoK\a
_diffrn_radiation_wavelength 0.71073
_diffrn_reflns_av_R_equivalents 0.0367
_diffrn_reflns_av_unetI/netI 0.0218
_diffrn_reflns_Laue_measured_fraction_full 1.000
_diffrn_reflns_Laue_measured_fraction_max 0.999
_diffrn_reflns_limit_h_max 23
_diffrn_reflns_limit_h_min -23
_diffrn_reflns_limit_k_max 16
_diffrn_reflns_limit_k_min -16
_diffrn_reflns_limit_l_max 16
_diffrn_reflns_limit_l_min -16
_diffrn_reflns_number 56690
_diffrn_reflns_point_group_measured_fraction_full 1.000
_diffrn_reflns_point_group_measured_fraction_max 0.999
_diffrn_reflns_theta_full 25.242
_diffrn_reflns_theta_max 28.363
_diffrn_reflns_theta_min 2.334
_diffrn_source 'fine-focus sealed tube'
_exptl_absorpt_coefficient_mu 0.154
_exptl_absorpt_correction_T_max 0.7457
_exptl_absorpt_correction_T_min 0.6853
_exptl_absorpt_correction_type multi-scan
_exptl_absorpt_process_details SADABS
_exptl_crystal_colour brown
_exptl_crystal_density_diffrn 1.251
_exptl_crystal_density_meas 1.25
_exptl_crystal_density_method 'not measured'
_exptl_crystal_description block
_exptl_crystal_F_000 1048
_exptl_crystal_recrystallization_method 'Re-crystallisation from solvent: Ethyl acetate - hexane'
_exptl_crystal_size_max 0.280
_exptl_crystal_size_mid 0.240
_exptl_crystal_size_min 0.160
_refine_diff_density_max 0.335
_refine_diff_density_min -0.414
_refine_diff_density_rms 0.039
_refine_ls_extinction_method none
_refine_ls_goodness_of_fit_ref 1.049
_refine_ls_hydrogen_treatment constr
_refine_ls_matrix_type full
_refine_ls_number_parameters 328
_refine_ls_number_reflns 6565
_refine_ls_number_restraints 0
_refine_ls_restrained_S_all 1.049
_refine_ls_R_factor_all 0.0781
_refine_ls_R_factor_gt 0.0533
_refine_ls_shift/su_max 0.001
_refine_ls_shift/su_mean 0.000
_refine_ls_structure_factor_coef Fsqd
_refine_ls_weighting_details 'w=1/[\s^2^(Fo^2^)+(0.0547P)^2^+1.1266P] where P=(Fo^2^+2Fc^2^)/3'
_refine_ls_weighting_scheme calc
_refine_ls_wR_factor_gt 0.1257
_refine_ls_wR_factor_ref 0.1400
_reflns_Friedel_coverage 0.000
_reflns_number_gt 4893
_reflns_number_total 6565
_reflns_threshold_expression 'I > 2\s(I)'
_cod_data_source_file c7ob01101f2.cif
_cod_data_source_block AG_HC_365
_cod_database_code 7155708
_shelx_space_group_comment
;
The symmetry employed for this shelxl refinement is uniquely defined
by the following loop, which should always be used as a source of
symmetry information in preference to the above space-group names.
They are only intended as comments.
;
_shelx_estimated_absorpt_t_min 0.958
_shelx_estimated_absorpt_t_max 0.976
_shelxl_version_number 2014-3

loop_
_space_group_symop_operation_xyz
'x, y, z'
'-x, y+1/2, -z+1/2'
'-x, -y, -z'
'x, -y-1/2, z-1/2'

loop_
_atom_site_label
_atom_site_type_symbol
_atom_site_fract_x
_atom_site_fract_y
_atom_site_fract_z
_atom_site_U_iso_or_equiv
_atom_site_adp_type
_atom_site_occupancy
_atom_site_site_symmetry_order
_atom_site_calc_flag
_atom_site_refinement_flags_posn
_atom_site_refinement_flags_adp
S1 S 0.38808(3) 0.60804(5) 0.34765(4) 0.05696(17) Uani 1 1 d . .
O1 O -0.05502(11) 0.53444(17) 0.34532(18) 0.0922(6) Uani 1 1 d . .
O2 O 0.06345(9) 0.83717(18) 0.47872(13) 0.0840(5) Uani 1 1 d . .
N1 N 0.42807(8) 0.49528(13) 0.64198(11) 0.0417(3) Uani 1 1 d . .
N2 N 0.27282(8) 0.68139(14) 0.22539(11) 0.0468(4) Uani 1 1 d . .
C1 C -0.19183(15) 0.8788(3) 0.3160(2) 0.0926(9) Uani 1 1 d . .
H27 H -0.2389 0.8385 0.3176 0.139 Uiso 1 1 calc R U
H28 H -0.1834 0.8962 0.2427 0.139 Uiso 1 1 calc R U
H1 H -0.1949 0.9460 0.3565 0.139 Uiso 1 1 calc R U
C2 C -0.12510(11) 0.8081(2) 0.36613(16) 0.0618(6) Uani 1 1 d . .
C3 C -0.11793(11) 0.7042(2) 0.29857(18) 0.0653(6) Uani 1 1 d . .
H7 H -0.1643 0.6607 0.3009 0.078 Uiso 1 1 calc R U
H6 H -0.1139 0.7257 0.2241 0.078 Uiso 1 1 calc R U
C4 C -0.05013(11) 0.6334(2) 0.33544(17) 0.0580(5) Uani 1 1 d . .
C5 C 0.02675(9) 0.69233(18) 0.35569(13) 0.0490(5) Uani 1 1 d . .
C6 C 0.08848(10) 0.6218(2) 0.41911(15) 0.0592(6) Uani 1 1 d . .
H25 H 0.0962 0.6460 0.4936 0.071 Uiso 1 1 calc R U
H26 H 0.0741 0.5443 0.4176 0.071 Uiso 1 1 calc R U
C7 C 0.15964(9) 0.64001(16) 0.36173(13) 0.0433(4) Uani 1 1 d . .
C8 C 0.23455(9) 0.61243(16) 0.39408(13) 0.0431(4) Uani 1 1 d . .
H24 H 0.2481 0.5802 0.4609 0.052 Uiso 1 1 calc R U
C9 C 0.28888(9) 0.63511(15) 0.32192(13) 0.0404(4) Uani 1 1 d . .
C10 C 0.39565(9) 0.53626(15) 0.46958(13) 0.0407(4) Uani 1 1 d . .
C11 C 0.42137(9) 0.57969(15) 0.56773(14) 0.0402(4) Uani 1 1 d . .
C12 C 0.44374(10) 0.50914(19) 0.75793(14) 0.0522(5) Uani 1 1 d . .
H11 H 0.4799 0.5693 0.7715 0.063 Uiso 1 1 calc R U
H12 H 0.4676 0.4423 0.7880 0.063 Uiso 1 1 calc R U
C13 C 0.37287(10) 0.53327(15) 0.81524(14) 0.0430(4) Uani 1 1 d . .
C14 C 0.38207(13) 0.56192(17) 0.92264(16) 0.0560(5) Uani 1 1 d . .
H15 H 0.4311 0.5680 0.9573 0.067 Uiso 1 1 calc R U
C15 C 0.31906(16) 0.5818(2) 0.97962(19) 0.0723(7) Uani 1 1 d . .
H14 H 0.3259 0.6012 1.0522 0.087 Uiso 1 1 calc R U
C16 C 0.24690(15) 0.57307(19) 0.9295(2) 0.0720(7) Uani 1 1 d . .
H2 H 0.2046 0.5860 0.9681 0.086 Uiso 1 1 calc R U
C17 C -0.13946(16) 0.7767(3) 0.4816(2) 0.0954(10) Uani 1 1 d . .
H29 H -0.1854 0.7334 0.4809 0.143 Uiso 1 1 calc R U
H3 H -0.1450 0.8425 0.5233 0.143 Uiso 1 1 calc R U
H30 H -0.0969 0.7343 0.5133 0.143 Uiso 1 1 calc R U
C18 C -0.05043(13) 0.8735(2) 0.36636(19) 0.0655(6) Uani 1 1 d . .
H4 H -0.0437 0.8982 0.2936 0.079 Uiso 1 1 calc R U
H5 H -0.0535 0.9385 0.4115 0.079 Uiso 1 1 calc R U
C19 C 0.01772(10) 0.8051(2) 0.40757(15) 0.0557(5) Uani 1 1 d . .
C20 C 0.05799(10) 0.7127(2) 0.24151(14) 0.0563(5) Uani 1 1 d . .
H8 H 0.0340 0.6630 0.1875 0.068 Uiso 1 1 calc R U
H9 H 0.0492 0.7884 0.2178 0.068 Uiso 1 1 calc R U
C21 C 0.14212(9) 0.68894(16) 0.26233(13) 0.0435(4) Uani 1 1 d . .
C22 C 0.20007(10) 0.70782(17) 0.19670(13) 0.0477(4) Uani 1 1 d . .
H10 H 0.1880 0.7403 0.1296 0.057 Uiso 1 1 calc R U
C23 C 0.29970(11) 0.52483(18) 0.76574(16) 0.0548(5) Uani 1 1 d . .
H16 H 0.2925 0.5052 0.6933 0.066 Uiso 1 1 calc R U
C24 C 0.23671(13) 0.54535(19) 0.8229(2) 0.0656(6) Uani 1 1 d . .
H13 H 0.1875 0.5402 0.7886 0.079 Uiso 1 1 calc R U
C25 C 0.40532(9) 0.39719(15) 0.59261(14) 0.0416(4) Uani 1 1 d . .
C26 C 0.38442(9) 0.42021(15) 0.48360(14) 0.0412(4) Uani 1 1 d . .
C27 C 0.35771(11) 0.3342(2) 0.41587(17) 0.0585(5) Uani 1 1 d . .
H17 H 0.3429 0.3474 0.3434 0.070 Uiso 1 1 calc R U
C28 C 0.35359(13) 0.2295(2) 0.4581(2) 0.0730(7) Uani 1 1 d . .
H18 H 0.3352 0.1718 0.4137 0.088 Uiso 1 1 calc R U
C29 C 0.37630(13) 0.2087(2) 0.5656(2) 0.0735(7) Uani 1 1 d . .
H20 H 0.3742 0.1366 0.5913 0.088 Uiso 1 1 calc R U
C30 C 0.40171(12) 0.29117(18) 0.63512(18) 0.0587(5) Uani 1 1 d . .
H19 H 0.4159 0.2769 0.7076 0.070 Uiso 1 1 calc R U
C31 C 0.43975(12) 0.69565(17) 0.59805(19) 0.0608(5) Uani 1 1 d . .
H23 H 0.4382 0.7404 0.5341 0.091 Uiso 1 1 calc R U
H22 H 0.4900 0.6990 0.6353 0.091 Uiso 1 1 calc R U
H21 H 0.4029 0.7227 0.6444 0.091 Uiso 1 1 calc R U

loop_
_atom_site_aniso_label
_atom_site_aniso_U_11
_atom_site_aniso_U_22
_atom_site_aniso_U_33
_atom_site_aniso_U_23
_atom_site_aniso_U_13
_atom_site_aniso_U_12
S1 0.0359(2) 0.0894(4) 0.0473(3) 0.0205(2) 0.01338(18) 0.0174(2)
O1 0.0750(12) 0.0783(13) 0.1202(16) 0.0047(11) -0.0095(10) -0.0092(10)
O2 0.0595(9) 0.1265(16) 0.0632(10) -0.0263(10) -0.0097(7) -0.0093(10)
N1 0.0370(7) 0.0536(9) 0.0350(7) -0.0028(6) 0.0062(5) 0.0058(6)
N2 0.0428(8) 0.0631(10) 0.0357(7) 0.0075(7) 0.0108(6) 0.0108(7)
C1 0.0607(14) 0.122(2) 0.0937(19) 0.0147(17) -0.0006(13) 0.0328(15)
C2 0.0402(10) 0.0943(17) 0.0511(11) 0.0060(11) 0.0047(8) 0.0143(10)
C3 0.0360(9) 0.0914(17) 0.0662(13) 0.0023(12) -0.0089(9) -0.0049(10)
C4 0.0473(11) 0.0729(16) 0.0531(11) 0.0010(10) 0.0014(8) -0.0047(10)
C5 0.0329(8) 0.0789(14) 0.0353(8) 0.0060(8) 0.0032(6) 0.0020(8)
C6 0.0390(9) 0.0956(17) 0.0436(10) 0.0200(10) 0.0075(7) 0.0085(10)
C7 0.0372(8) 0.0596(11) 0.0335(8) 0.0044(7) 0.0059(6) 0.0044(8)
C8 0.0378(8) 0.0587(11) 0.0332(8) 0.0075(7) 0.0049(6) 0.0076(8)
C9 0.0354(8) 0.0503(10) 0.0362(8) 0.0022(7) 0.0068(6) 0.0090(7)
C10 0.0304(7) 0.0534(11) 0.0390(8) 0.0035(7) 0.0066(6) 0.0118(7)
C11 0.0295(7) 0.0465(10) 0.0459(9) -0.0018(7) 0.0102(6) 0.0075(7)
C12 0.0430(9) 0.0767(14) 0.0368(9) -0.0056(9) 0.0024(7) 0.0088(9)
C13 0.0492(10) 0.0398(9) 0.0414(9) -0.0016(7) 0.0121(7) 0.0022(7)
C14 0.0659(12) 0.0549(12) 0.0489(10) -0.0141(9) 0.0135(9) -0.0059(10)
C15 0.0959(19) 0.0661(15) 0.0598(13) -0.0215(11) 0.0358(13) -0.0093(13)
C16 0.0757(16) 0.0554(13) 0.0920(17) -0.0107(12) 0.0484(14) -0.0002(11)
C17 0.0701(16) 0.156(3) 0.0636(14) 0.0204(17) 0.0251(12) 0.0314(17)
C18 0.0603(13) 0.0740(15) 0.0619(13) -0.0087(11) 0.0027(10) 0.0049(11)
C19 0.0397(9) 0.0868(16) 0.0407(9) -0.0026(10) 0.0039(7) -0.0063(10)
C20 0.0420(9) 0.0933(16) 0.0338(8) 0.0079(9) 0.0044(7) 0.0148(10)
C21 0.0390(8) 0.0605(11) 0.0308(8) 0.0011(7) 0.0029(6) 0.0084(8)
C22 0.0462(9) 0.0660(12) 0.0314(8) 0.0085(8) 0.0065(7) 0.0128(9)
C23 0.0482(10) 0.0645(13) 0.0529(11) -0.0010(9) 0.0109(8) 0.0084(9)
C24 0.0497(11) 0.0617(14) 0.0882(16) 0.0006(12) 0.0219(11) 0.0057(10)
C25 0.0324(8) 0.0486(10) 0.0447(9) -0.0015(8) 0.0083(6) 0.0060(7)
C26 0.0284(7) 0.0517(10) 0.0439(9) -0.0072(8) 0.0056(6) 0.0073(7)
C27 0.0428(10) 0.0726(15) 0.0599(12) -0.0225(11) 0.0031(8) 0.0044(9)
C28 0.0547(12) 0.0608(15) 0.105(2) -0.0317(14) 0.0124(12) -0.0054(10)
C29 0.0614(13) 0.0481(13) 0.114(2) 0.0008(13) 0.0240(14) -0.0013(10)
C30 0.0524(11) 0.0573(13) 0.0681(13) 0.0127(10) 0.0148(9) 0.0078(9)
C31 0.0524(11) 0.0521(12) 0.0796(14) -0.0115(11) 0.0159(10) 0.0017(9)

loop_
_atom_type_symbol
_atom_type_description
_atom_type_scat_dispersion_real
_atom_type_scat_dispersion_imag
_atom_type_scat_source
C C 0.0033 0.0016 'International Tables Vol C Tables 4.2.6.8 and 6.1.1.4'
H H 0.0000 0.0000 'International Tables Vol C Tables 4.2.6.8 and 6.1.1.4'
N N 0.0061 0.0033 'International Tables Vol C Tables 4.2.6.8 and 6.1.1.4'
O O 0.0106 0.0060 'International Tables Vol C Tables 4.2.6.8 and 6.1.1.4'
S S 0.1246 0.1234 'International Tables Vol C Tables 4.2.6.8 and 6.1.1.4'

loop_
_geom_angle_atom_site_label_1
_geom_angle_atom_site_label_2
_geom_angle_atom_site_label_3
_geom_angle
C10 S1 C9 104.41(8)
C11 N1 C25 109.60(14)
C11 N1 C12 125.33(16)
C25 N1 C12 124.28(16)
C22 N2 C9 117.66(14)
C2 C1 H27 109.5
C2 C1 H28 109.5
H27 C1 H28 109.5
C2 C1 H1 109.5
H27 C1 H1 109.5
H28 C1 H1 109.5
C3 C2 C17 110.0(2)
C3 C2 C18 108.45(17)
C17 C2 C18 109.7(2)
C3 C2 C1 109.39(19)
C17 C2 C1 109.8(2)
C18 C2 C1 109.5(2)
C4 C3 C2 113.76(17)
C4 C3 H7 108.8
C2 C3 H7 108.8
C4 C3 H6 108.8
C2 C3 H6 108.8
H7 C3 H6 107.7
O1 C4 C3 122.4(2)
O1 C4 C5 121.1(2)
C3 C4 C5 116.5(2)
C19 C5 C4 111.47(16)
C19 C5 C6 111.92(16)
C4 C5 C6 113.35(18)
C19 C5 C20 107.27(17)
C4 C5 C20 107.07(15)
C6 C5 C20 105.26(14)
C7 C6 C5 104.47(15)
C7 C6 H25 110.9
C5 C6 H25 110.9
C7 C6 H26 110.9
C5 C6 H26 110.9
H25 C6 H26 108.9
C8 C7 C21 119.77(15)
C8 C7 C6 129.22(15)
C21 C7 C6 110.99(15)
C7 C8 C9 116.81(15)
C7 C8 H24 121.6
C9 C8 H24 121.6
N2 C9 C8 124.16(15)
N2 C9 S1 111.58(12)
C8 C9 S1 124.26(13)
C11 C10 C26 107.82(15)
C11 C10 S1 125.39(15)
C26 C10 S1 126.46(13)
C10 C11 N1 108.44(16)
C10 C11 C31 129.66(18)
N1 C11 C31 121.90(16)
N1 C12 C13 113.42(15)
N1 C12 H11 108.9
C13 C12 H11 108.9
N1 C12 H12 108.9
C13 C12 H12 108.9
H11 C12 H12 107.7
C14 C13 C23 118.60(17)
C14 C13 C12 118.31(17)
C23 C13 C12 123.06(16)
C13 C14 C15 120.6(2)
C13 C14 H15 119.7
C15 C14 H15 119.7
C16 C15 C14 120.1(2)
C16 C15 H14 119.9
C14 C15 H14 119.9
C15 C16 C24 120.0(2)
C15 C16 H2 120.0
C24 C16 H2 120.0
C2 C17 H29 109.5
C2 C17 H3 109.5
H29 C17 H3 109.5
C2 C17 H30 109.5
H29 C17 H30 109.5
H3 C17 H30 109.5
C19 C18 C2 111.7(2)
C19 C18 H4 109.3
C2 C18 H4 109.3
C19 C18 H5 109.3
C2 C18 H5 109.3
H4 C18 H5 107.9
O2 C19 C18 122.0(2)
O2 C19 C5 120.8(2)
C18 C19 C5 117.16(16)
C21 C20 C5 103.06(13)
C21 C20 H8 111.2
C5 C20 H8 111.2
C21 C20 H9 111.2
C5 C20 H9 111.2
H8 C20 H9 109.1
C22 C21 C7 118.96(15)
C22 C21 C20 129.02(15)
C7 C21 C20 112.01(15)
N2 C22 C21 122.64(15)
N2 C22 H10 118.7
C21 C22 H10 118.7
C13 C23 C24 120.6(2)
C13 C23 H16 119.7
C24 C23 H16 119.7
C16 C24 C23 120.0(2)
C16 C24 H13 120.0
C23 C24 H13 120.0
N1 C25 C30 130.18(17)
N1 C25 C26 107.52(15)
C30 C25 C26 122.30(18)
C27 C26 C25 118.84(18)
C27 C26 C10 134.54(18)
C25 C26 C10 106.61(15)
C28 C27 C26 118.8(2)
C28 C27 H17 120.6
C26 C27 H17 120.6
C27 C28 C29 121.1(2)
C27 C28 H18 119.5
C29 C28 H18 119.5
C30 C29 C28 121.8(2)
C30 C29 H20 119.1
C28 C29 H20 119.1
C29 C30 C25 117.1(2)
C29 C30 H19 121.5
C25 C30 H19 121.5
C11 C31 H23 109.5
C11 C31 H22 109.5
H23 C31 H22 109.5
C11 C31 H21 109.5
H23 C31 H21 109.5
H22 C31 H21 109.5

loop_
_geom_bond_atom_site_label_1
_geom_bond_atom_site_label_2
_geom_bond_distance
S1 C10 1.7424(17)
S1 C9 1.7703(16)
O1 C4 1.207(3)
O2 C19 1.205(2)
N1 C11 1.375(2)
N1 C25 1.379(2)
N1 C12 1.454(2)
N2 C22 1.332(2)
N2 C9 1.332(2)
C1 C2 1.537(3)
C1 H27 0.9600
C1 H28 0.9600
C1 H1 0.9600
C2 C3 1.523(3)
C2 C17 1.528(3)
C2 C18 1.529(3)
C3 C4 1.504(3)
C3 H7 0.9700
C3 H6 0.9700
C4 C5 1.526(3)
C5 C19 1.523(3)
C5 C6 1.540(3)
C5 C20 1.585(2)
C6 C7 1.506(2)
C6 H25 0.9700
C6 H26 0.9700
C7 C8 1.380(2)
C7 C21 1.381(2)
C8 C9 1.391(2)
C8 H24 0.9300
C10 C11 1.369(2)
C10 C26 1.430(3)
C11 C31 1.481(3)
C12 C13 1.513(2)
C12 H11 0.9700
C12 H12 0.9700
C13 C14 1.376(2)
C13 C23 1.377(3)
C14 C15 1.384(3)
C14 H15 0.9300
C15 C16 1.364(4)
C15 H14 0.9300
C16 C24 1.364(3)
C16 H2 0.9300
C17 H29 0.9600
C17 H3 0.9600
C17 H30 0.9600
C18 C19 1.506(3)
C18 H4 0.9700
C18 H5 0.9700
C20 C21 1.502(2)
C20 H8 0.9700
C20 H9 0.9700
C21 C22 1.376(2)
C22 H10 0.9300
C23 C24 1.386(3)
C23 H16 0.9300
C24 H13 0.9300
C25 C30 1.391(3)
C25 C26 1.401(2)
C26 C27 1.394(3)
C27 C28 1.376(4)
C27 H17 0.9300
C28 C29 1.385(4)
C28 H18 0.9300
C29 C30 1.369(3)
C29 H20 0.9300
C30 H19 0.9300
C31 H23 0.9600
C31 H22 0.9600
C31 H21 0.9600

loop_
_geom_torsion_atom_site_label_1
_geom_torsion_atom_site_label_2
_geom_torsion_atom_site_label_3
_geom_torsion_atom_site_label_4
_geom_torsion
C17 C2 C3 C4 -64.1(2)
C18 C2 C3 C4 55.9(2)
C1 C2 C3 C4 175.3(2)
C2 C3 C4 O1 133.9(2)
C2 C3 C4 C5 -48.5(3)
O1 C4 C5 C19 -144.0(2)
C3 C4 C5 C19 38.3(2)
O1 C4 C5 C6 -16.7(3)
C3 C4 C5 C6 165.69(18)
O1 C4 C5 C20 98.9(2)
C3 C4 C5 C20 -78.7(2)
C19 C5 C6 C7 -96.21(18)
C4 C5 C6 C7 136.68(17)
C20 C5 C6 C7 20.0(2)
C5 C6 C7 C8 167.8(2)
C5 C6 C7 C21 -14.0(2)
C21 C7 C8 C9 -0.8(3)
C6 C7 C8 C9 177.3(2)
C22 N2 C9 C8 0.2(3)
C22 N2 C9 S1 -178.87(14)
C7 C8 C9 N2 0.2(3)
C7 C8 C9 S1 179.22(14)
C10 S1 C9 N2 -174.30(14)
C10 S1 C9 C8 6.59(19)
C9 S1 C10 C11 -103.79(15)
C9 S1 C10 C26 83.55(15)
C26 C10 C11 N1 1.14(17)
S1 C10 C11 N1 -172.67(11)
C26 C10 C11 C31 -178.23(16)
S1 C10 C11 C31 8.0(3)
C25 N1 C11 C10 -1.13(17)
C12 N1 C11 C10 -171.27(15)
C25 N1 C11 C31 178.31(15)
C12 N1 C11 C31 8.2(2)
C11 N1 C12 C13 83.7(2)
C25 N1 C12 C13 -85.1(2)
N1 C12 C13 C14 -171.76(18)
N1 C12 C13 C23 10.1(3)
C23 C13 C14 C15 0.0(3)
C12 C13 C14 C15 -178.2(2)
C13 C14 C15 C16 0.1(4)
C14 C15 C16 C24 -0.4(4)
C3 C2 C18 C19 -56.7(2)
C17 C2 C18 C19 63.4(3)
C1 C2 C18 C19 -176.02(19)
C2 C18 C19 O2 -128.1(2)
C2 C18 C19 C5 51.7(2)
C4 C5 C19 O2 139.2(2)
C6 C5 C19 O2 11.1(3)
C20 C5 C19 O2 -103.9(2)
C4 C5 C19 C18 -40.6(2)
C6 C5 C19 C18 -168.68(17)
C20 C5 C19 C18 76.3(2)
C19 C5 C20 C21 100.39(18)
C4 C5 C20 C21 -139.85(18)
C6 C5 C20 C21 -19.0(2)
C8 C7 C21 C22 0.9(3)
C6 C7 C21 C22 -177.48(19)
C8 C7 C21 C20 179.98(18)
C6 C7 C21 C20 1.6(2)
C5 C20 C21 C22 -169.9(2)
C5 C20 C21 C7 11.1(2)
C9 N2 C22 C21 -0.1(3)
C7 C21 C22 N2 -0.4(3)
C20 C21 C22 N2 -179.3(2)
C14 C13 C23 C24 0.3(3)
C12 C13 C23 C24 178.4(2)
C15 C16 C24 C23 0.7(4)
C13 C23 C24 C16 -0.7(3)
C11 N1 C25 C30 -179.45(17)
C12 N1 C25 C30 -9.2(3)
C11 N1 C25 C26 0.65(17)
C12 N1 C25 C26 170.91(14)
N1 C25 C26 C27 -178.86(14)
C30 C25 C26 C27 1.2(2)
N1 C25 C26 C10 0.06(17)
C30 C25 C26 C10 -179.85(16)
C11 C10 C26 C27 177.93(18)
S1 C10 C26 C27 -8.3(3)
C11 C10 C26 C25 -0.74(17)
S1 C10 C26 C25 172.99(12)
C25 C26 C27 C28 -0.7(3)
C10 C26 C27 C28 -179.24(19)
C26 C27 C28 C29 -0.8(3)
C27 C28 C29 C30 1.9(4)
C28 C29 C30 C25 -1.3(3)
N1 C25 C30 C29 179.88(18)
C26 C25 C30 C29 -0.2(3)
